data_1563993
loop_
_publ_author_name
'Xie, Yuhui'
'Guo, Lang'
'Huang, Jie'
'Huang, Xiaolong'
'Cong, Ziwen'
'Liu, Qianqian'
'Wang, Qianshu'
'Pang, Xiaoyan'
'Xiang, Songtao'
'Zhou, Xuefeng'
'Liu, Yonghong'
'Wang, Junjian'
'Wang, Junfeng'

_publ_section_title
;
 Cyclopentenone-Containing Tetrahydroquinoline and Geldanamycin Alkaloids
 from Streptomyces malaysiensis as Potential Anti-Androgens against
 Prostate Cancer Cells
;
_journal_name_full 'Journal of Natural Products'
_journal_paper_doi 10.1021/acs.jnatprod.1c00297
_journal_year 2021
_chemical_absolute_configuration ad
_chemical_formula_moiety 'C29 H40 N2 O9'
_chemical_formula_sum 'C29 H40 N2 O9'
_chemical_formula_weight 560.63
_space_group_crystal_system orthorhombic
_space_group_IT_number 19
_space_group_name_Hall 'P 2ac 2ab'
_space_group_name_H-M_alt 'P 21 21 21'
_atom_sites_solution_hydrogens mixed
_atom_sites_solution_primary dual
_audit_creation_date 2019-05-23
_audit_creation_method
;
Olex2 1.2
(compiled 2018.05.29 svn.r3508 for OlexSys, GUI svn.r5506)
;
_cell_angle_alpha 90
_cell_angle_beta 90
_cell_angle_gamma 90
_cell_formula_units_Z 4
_cell_length_a 7.74200(9)
_cell_length_b 18.7784(2)
_cell_length_c 20.7717(3)
_cell_measurement_reflns_used 8857
_cell_measurement_temperature 105(7)
_cell_measurement_theta_max 73.6940
_cell_measurement_theta_min 4.8500
_cell_volume 3019.84(6)
_computing_cell_refinement 'CrysAlisPro 1.171.39.33c (Rigaku OD, 2017)'
_computing_data_collection 'CrysAlisPro 1.171.39.33c (Rigaku OD, 2017)'
_computing_data_reduction 'CrysAlisPro 1.171.39.33c (Rigaku OD, 2017)'
_computing_molecular_graphics 'Olex2 (Dolomanov et al., 2009)'
_computing_publication_material 'Olex2 (Dolomanov et al., 2009)'
_computing_structure_refinement 'ShelXL (Sheldrick, 2015)'
_computing_structure_solution 'ShelXT (Sheldrick, 2015)'
_diffrn_ambient_environment N~2~
_diffrn_ambient_temperature 105(7)
_diffrn_detector 'Pilatus3R 200K-A'
_diffrn_measured_fraction_theta_full 0.998
_diffrn_measured_fraction_theta_max 0.976
_diffrn_measurement_details
;
List of Runs (angles in degrees, time in seconds):

  # Type    Start    End  Width  t~exp~   \w     \q     \k     \f   Frames
--------------------------------------------------------------------------
  1  \w    -13.00  30.00   0.25    0.34    --    0.00 -82.00  30.00  172
  2  \w    -29.00  24.00   0.25    0.34    --    0.00 -82.00 -90.00  212
  3  \w     -5.00  30.00   0.25    0.34    --    0.00  38.00  90.00  140
  4  \w     62.00  89.00   0.25    0.34    --    0.00  38.00  90.00  108
  5  \w      9.00 120.00   0.25    1.38    --   95.20 -82.00   0.00  444
  6  \w      6.00  95.00   0.25    1.38    --   95.20 -30.00 150.00  356
  7  \w     79.00 112.00   0.25    1.38    --   95.20 -30.00   0.00  132
  8  \w     73.00 109.00   0.25    1.38    --   95.20  15.00   0.00  144
  9  \w    112.00 138.00   0.25    1.38    --   95.20  15.00   0.00  104
 10  \w    148.00 178.00   0.25    1.38    --   95.20  15.00   0.00  120
 11  \w     23.00  58.00   0.25    1.38    --   95.20 -30.00   0.00  140
 12  \w     14.00 117.00   0.25    1.38    --   95.20 -61.00   0.00  412
 13  \w     19.00  90.00   0.25    1.38    --   95.20 -45.00 120.00  284
;
_diffrn_measurement_device 'four-circle diffractometer'
_diffrn_measurement_device_type 'XtaLAB Pro: Kappa single'
_diffrn_measurement_method '\w scans'
_diffrn_orient_matrix_type 'CrysAlisPro convention (1999,Acta A55,543-557)'
_diffrn_orient_matrix_UB_11 0.1233904000
_diffrn_orient_matrix_UB_12 0.0272536000
_diffrn_orient_matrix_UB_13 0.0527140000
_diffrn_orient_matrix_UB_21 0.1484295000
_diffrn_orient_matrix_UB_22 0.0025297000
_diffrn_orient_matrix_UB_23 -0.0493775000
_diffrn_orient_matrix_UB_31 -0.0484205000
_diffrn_orient_matrix_UB_32 0.0772990000
_diffrn_orient_matrix_UB_33 -0.0169670000
_diffrn_radiation_monochromator graphite
_diffrn_radiation_probe x-ray
_diffrn_radiation_type CuK\a
_diffrn_radiation_wavelength 1.54184
_diffrn_reflns_av_R_equivalents 0.0509
_diffrn_reflns_av_unetI/netI 0.0516
_diffrn_reflns_Laue_measured_fraction_full 0.998
_diffrn_reflns_Laue_measured_fraction_max 0.976
_diffrn_reflns_limit_h_max 8
_diffrn_reflns_limit_h_min -9
_diffrn_reflns_limit_k_max 22
_diffrn_reflns_limit_k_min -14
_diffrn_reflns_limit_l_max 24
_diffrn_reflns_limit_l_min -25
_diffrn_reflns_number 14698
_diffrn_reflns_point_group_measured_fraction_full 0.998
_diffrn_reflns_point_group_measured_fraction_max 0.963
_diffrn_reflns_theta_full 67.684
_diffrn_reflns_theta_max 74.082
_diffrn_reflns_theta_min 4.257
_diffrn_source 'Rotating-anode X-ray tube'
_diffrn_source_type 'MicroMax 007 (Cu) X-ray Source'
_exptl_absorpt_coefficient_mu 0.757
_exptl_absorpt_correction_T_max 1.00000
_exptl_absorpt_correction_T_min 0.11452
_exptl_absorpt_correction_type multi-scan
_exptl_absorpt_process_details
;
CrysAlisPro 1.171.39.33c (Rigaku Oxford Diffraction, 2017)
Empirical absorption correction using spherical harmonics,
 implemented in SCALE3 ABSPACK scaling algorithm.
;
_exptl_crystal_colour 'clear yellowish yellow'
_exptl_crystal_colour_lustre clear
_exptl_crystal_colour_modifier yellowish
_exptl_crystal_colour_primary yellow
_exptl_crystal_density_diffrn 1.233
_exptl_crystal_description block
_exptl_crystal_F_000 1200
_exptl_crystal_size_max 0.2
_exptl_crystal_size_mid 0.1
_exptl_crystal_size_min 0.01
_refine_diff_density_max 0.253
_refine_diff_density_min -0.292
_refine_diff_density_rms 0.054
_refine_ls_abs_structure_details
;
 Flack x determined using 2066 quotients [(I+)-(I-)]/[(I+)+(I-)]
 (Parsons, Flack and Wagner, Acta Cryst. B69 (2013) 249-259).
;
_refine_ls_abs_structure_Flack 0.21(15)
_refine_ls_extinction_method none
_refine_ls_goodness_of_fit_ref 1.064
_refine_ls_hydrogen_treatment mixed
_refine_ls_matrix_type full
_refine_ls_number_parameters 377
_refine_ls_number_reflns 5919
_refine_ls_number_restraints 0
_refine_ls_restrained_S_all 1.064
_refine_ls_R_factor_all 0.0641
_refine_ls_R_factor_gt 0.0575
_refine_ls_shift/su_max 0.000
_refine_ls_shift/su_mean 0.000
_refine_ls_structure_factor_coef Fsqd
_refine_ls_weighting_details 'w=1/[\s^2^(Fo^2^)+(0.0732P)^2^+1.4619P] where P=(Fo^2^+2Fc^2^)/3'
_refine_ls_weighting_scheme calc
_refine_ls_wR_factor_gt 0.1403
_refine_ls_wR_factor_ref 0.1428
_reflns_Friedel_coverage 0.741
_reflns_Friedel_fraction_full 0.997
_reflns_Friedel_fraction_max 0.946
_reflns_number_gt 5450
_reflns_number_total 5919
_reflns_threshold_expression 'I > 2\s(I)'
_cod_data_source_file np1c00297_si_003.cif
_cod_data_source_block xieyuhui_wc-17351_collect2
_cod_original_cell_volume 3019.84(7)
_cod_database_code 1563993
_shelx_shelxl_version_number 2014/7
_shelx_space_group_comment
;
The symmetry employed for this shelxl refinement is uniquely defined
by the following loop, which should always be used as a source of
symmetry information in preference to the above space-group names.
They are only intended as comments.
;
_shelx_estimated_absorpt_t_max 0.992
_shelx_estimated_absorpt_t_min 0.863
_reflns_odcompleteness_completeness 99.84
_reflns_odcompleteness_iscentric 1
_reflns_odcompleteness_theta 66.97
_olex2_refinement_description
;
1. Fixed Uiso
 At 1.2 times of:
  All C(H) groups, All C(H,H) groups, All N(H) groups
 At 1.5 times of:
  All C(H,H,H) groups, All O(H) groups
2.a Ternary CH refined with riding coordinates:
 C7(H7), C11(H11), C6(H6), C10(H10), C12(H12), C14(H14)
2.b Secondary CH2 refined with riding coordinates:
 C13(H13A,H13B), C15(H15A,H15B)
2.c Aromatic/amide H refined with riding coordinates:
 N22(H22), C9(H9), C19(H19), C3(H3), C5(H5), C4(H4)
2.d Idealised Me refined as rotating group:
 C30(H30A,H30B,H30C), C23(H23A,H23B,H23C), C29(H29A,H29B,H29C), C28(H28A,H28B,
 H28C), C27(H27A,H27B,H27C), C24(H24A,H24B,H24C), C31(H31A,H31B,H31C)
2.e Idealised tetrahedral OH refined as rotating group:
 O33(H33)
;
_olex2_submission_special_instructions 'No special instructions were received'
_oxdiff_exptl_absorpt_empirical_details
;
Empirical correction (ABSPACK) includes:
- Absorption correction using spherical harmonics
- Frame scaling
;
_oxdiff_exptl_absorpt_empirical_full_max 6.155
_oxdiff_exptl_absorpt_empirical_full_min 0.203

loop_
_space_group_symop_operation_xyz
'x, y, z'
'-x+1/2, -y, z+1/2'
'-x, y+1/2, -z+1/2'
'x+1/2, -y+1/2, -z'

loop_
_atom_site_label
_atom_site_type_symbol
_atom_site_fract_x
_atom_site_fract_y
_atom_site_fract_z
_atom_site_U_iso_or_equiv
_atom_site_adp_type
_atom_site_occupancy
_atom_site_site_symmetry_order
_atom_site_calc_flag
_atom_site_refinement_flags_posn
_atom_site_refinement_flags_adp
_atom_site_refinement_flags_occupancy
_atom_site_disorder_assembly
_atom_site_disorder_group
O15 O 0.5191(3) 0.33736(11) 0.47694(12) 0.0270(5) Uani 1 1 d . . . . .
O39 O 0.0900(4) 0.66703(13) 0.40539(13) 0.0349(6) Uani 1 1 d . . . . .
O19 O 0.2300(3) 0.41075(12) 0.44646(13) 0.0328(6) Uani 1 1 d . . . . .
O34 O 0.5090(3) 0.60380(13) 0.20675(12) 0.0328(5) Uani 1 1 d . . . . .
O22 O 0.2381(3) 0.74362(13) 0.61952(13) 0.0347(6) Uani 1 1 d . . . . .
O17 O 0.8026(3) 0.33385(13) 0.50341(15) 0.0405(7) Uani 1 1 d . . . . .
O33 O 0.5072(4) 0.63978(13) 0.37857(12) 0.0357(6) Uani 1 1 d . . . . .
H33 H 0.5853 0.6692 0.3773 0.054 Uiso 1 1 calc GR . . . .
O37 O 0.2302(4) 0.89390(14) 0.32737(14) 0.0455(7) Uani 1 1 d . . . . .
N22 N 0.1789(4) 0.69229(15) 0.52278(15) 0.0322(6) Uani 1 1 d . . . . .
H22 H 0.1422 0.6532 0.5061 0.039 Uiso 1 1 calc R . . . .
O40 O 0.3345(5) 0.92463(15) 0.45216(16) 0.0546(8) Uani 1 1 d . . . . .
N26 N 0.6352(4) 0.23407(15) 0.50521(18) 0.0362(7) Uani 1 1 d . . . . .
C8 C 0.5737(4) 0.43174(17) 0.39637(17) 0.0270(7) Uani 1 1 d . . . . .
C25 C 0.6646(4) 0.30327(17) 0.49649(18) 0.0295(7) Uani 1 1 d . . . . .
C9 C 0.6223(5) 0.49899(18) 0.38553(17) 0.0301(7) Uani 1 1 d . . . . .
H9 H 0.6470 0.5256 0.4222 0.036 Uiso 1 1 calc R . . . .
C7 C 0.5324(5) 0.41332(15) 0.46590(17) 0.0264(7) Uani 1 1 d . . . . .
H7 H 0.6222 0.4331 0.4939 0.032 Uiso 1 1 calc R . . . .
C11 C 0.5075(5) 0.59898(18) 0.32082(17) 0.0299(7) Uani 1 1 d . . . . .
H11 H 0.3937 0.5764 0.3176 0.036 Uiso 1 1 calc R . . . .
C1 C 0.2151(5) 0.69016(18) 0.58769(18) 0.0306(7) Uani 1 1 d . . . . .
C6 C 0.3582(5) 0.44436(17) 0.48491(17) 0.0285(7) Uani 1 1 d . . . . .
H6 H 0.3586 0.4954 0.4749 0.034 Uiso 1 1 calc R . . . .
C10 C 0.6428(5) 0.53786(17) 0.32285(18) 0.0298(7) Uani 1 1 d . . . . .
H10 H 0.6182 0.5047 0.2876 0.036 Uiso 1 1 calc R . . . .
C2 C 0.2240(5) 0.61695(18) 0.61600(18) 0.0313(7) Uani 1 1 d . . . . .
C21 C 0.1441(4) 0.72772(18) 0.41375(18) 0.0308(7) Uani 1 1 d . . . . .
C20 C 0.1942(4) 0.74906(18) 0.48113(17) 0.0302(7) Uani 1 1 d . . . . .
C12 C 0.5262(5) 0.64797(18) 0.26194(17) 0.0306(7) Uani 1 1 d . . . . .
H12 H 0.6442 0.6668 0.2621 0.037 Uiso 1 1 calc R . . . .
C17 C 0.2120(5) 0.84652(18) 0.37553(19) 0.0338(8) Uani 1 1 d . . . . .
C13 C 0.4018(5) 0.71189(18) 0.26361(18) 0.0304(7) Uani 1 1 d . . . . .
H13A H 0.4291 0.7403 0.3013 0.037 Uiso 1 1 calc R . . . .
H13B H 0.4244 0.7412 0.2261 0.037 Uiso 1 1 calc R . . . .
C19 C 0.2468(5) 0.81530(18) 0.49394(18) 0.0327(7) Uani 1 1 d . . . . .
H19 H 0.2706 0.8286 0.5361 0.039 Uiso 1 1 calc R . . . .
C3 C 0.2660(5) 0.56225(18) 0.57823(18) 0.0334(8) Uani 1 1 d . . . . .
H3 H 0.2923 0.5732 0.5357 0.040 Uiso 1 1 calc R . . . .
C14 C 0.2085(5) 0.69480(18) 0.26513(18) 0.0305(7) Uani 1 1 d . . . . .
H14 H 0.1914 0.6525 0.2921 0.037 Uiso 1 1 calc R . . . .
C16 C 0.1573(5) 0.77960(19) 0.36089(18) 0.0316(7) Uani 1 1 d . . . . .
C30 C 0.1368(5) 0.6791(2) 0.19870(19) 0.0380(8) Uani 1 1 d . . . . .
H30A H 0.1539 0.7198 0.1714 0.057 Uiso 1 1 calc GR . . . .
H30B H 0.0155 0.6690 0.2019 0.057 Uiso 1 1 calc GR . . . .
H30C H 0.1954 0.6387 0.1808 0.057 Uiso 1 1 calc GR . . . .
C18 C 0.2669(5) 0.86657(19) 0.4423(2) 0.0370(8) Uani 1 1 d . . . . .
C15 C 0.1040(5) 0.75684(19) 0.29465(18) 0.0336(8) Uani 1 1 d . . . . .
H15A H 0.1133 0.7976 0.2662 0.040 Uiso 1 1 calc R . . . .
H15B H -0.0167 0.7431 0.2960 0.040 Uiso 1 1 calc R . . . .
C5 C 0.3157(5) 0.43546(19) 0.55461(18) 0.0369(8) Uani 1 1 d . . . . .
H5 H 0.3175 0.3893 0.5708 0.044 Uiso 1 1 calc R . . . .
C23 C 0.1914(6) 0.6130(2) 0.68692(18) 0.0402(9) Uani 1 1 d . . . . .
H23A H 0.2770 0.6405 0.7093 0.060 Uiso 1 1 calc GR . . . .
H23B H 0.1975 0.5643 0.7007 0.060 Uiso 1 1 calc GR . . . .
H23C H 0.0787 0.6317 0.6962 0.060 Uiso 1 1 calc GR . . . .
C29 C 0.5745(5) 0.6349(2) 0.14944(19) 0.0402(9) Uani 1 1 d . . . . .
H29A H 0.5713 0.6004 0.1153 0.060 Uiso 1 1 calc GR . . . .
H29B H 0.6916 0.6499 0.1563 0.060 Uiso 1 1 calc GR . . . .
H29C H 0.5051 0.6752 0.1379 0.060 Uiso 1 1 calc GR . . . .
C4 C 0.2753(6) 0.4875(2) 0.59593(19) 0.0383(8) Uani 1 1 d . . . . .
H4 H 0.2517 0.4752 0.6384 0.046 Uiso 1 1 calc R . . . .
C28 C 0.8290(5) 0.5649(2) 0.3155(2) 0.0385(9) Uani 1 1 d . . . . .
H28A H 0.8527 0.5995 0.3483 0.058 Uiso 1 1 calc GR . . . .
H28B H 0.8429 0.5864 0.2739 0.058 Uiso 1 1 calc GR . . . .
H28C H 0.9077 0.5257 0.3198 0.058 Uiso 1 1 calc GR . . . .
C27 C 0.5441(6) 0.37611(19) 0.3466(2) 0.0432(10) Uani 1 1 d . . . . .
H27A H 0.4244 0.3628 0.3464 0.065 Uiso 1 1 calc GR . . . .
H27B H 0.6137 0.3351 0.3561 0.065 Uiso 1 1 calc GR . . . .
H27C H 0.5752 0.3945 0.3050 0.065 Uiso 1 1 calc GR . . . .
C24 C 0.0745(5) 0.4519(2) 0.4420(2) 0.0469(10) Uani 1 1 d . . . . .
H24A H -0.0059 0.4282 0.4140 0.070 Uiso 1 1 calc GR . . . .
H24B H 0.1008 0.4981 0.4248 0.070 Uiso 1 1 calc GR . . . .
H24C H 0.0244 0.4570 0.4840 0.070 Uiso 1 1 calc GR . . . .
C31 C 0.1915(9) 0.9656(2) 0.3364(3) 0.0640(14) Uani 1 1 d . . . . .
H31A H 0.1219 0.9822 0.3012 0.096 Uiso 1 1 calc GR . . . .
H31B H 0.2967 0.9926 0.3381 0.096 Uiso 1 1 calc GR . . . .
H31C H 0.1292 0.9714 0.3760 0.096 Uiso 1 1 calc GR . . . .
H26A H 0.527(7) 0.213(2) 0.498(2) 0.048(13) Uiso 1 1 d . . . . .
H26B H 0.709(7) 0.210(3) 0.523(3) 0.052(14) Uiso 1 1 d . . . . .

loop_
_atom_site_aniso_label
_atom_site_aniso_U_11
_atom_site_aniso_U_22
_atom_site_aniso_U_33
_atom_site_aniso_U_23
_atom_site_aniso_U_13
_atom_site_aniso_U_12
O15 0.0286(11) 0.0135(10) 0.0390(13) 0.0034(9) -0.0013(10) 0.0007(8)
O39 0.0461(14) 0.0251(12) 0.0334(13) -0.0021(11) -0.0017(11) -0.0056(11)
O19 0.0304(12) 0.0250(11) 0.0431(14) 0.0048(11) -0.0004(11) 0.0032(10)
O34 0.0420(13) 0.0298(12) 0.0266(12) 0.0012(10) 0.0008(11) -0.0009(11)
O22 0.0456(14) 0.0255(12) 0.0331(13) -0.0059(11) -0.0033(11) 0.0041(11)
O17 0.0324(13) 0.0250(12) 0.0641(18) 0.0034(13) -0.0111(12) -0.0017(10)
O33 0.0469(15) 0.0286(12) 0.0317(13) 0.0002(11) 0.0005(12) -0.0044(11)
O37 0.0685(19) 0.0311(13) 0.0370(15) 0.0055(12) 0.0063(14) -0.0028(13)
N22 0.0456(17) 0.0205(13) 0.0306(15) -0.0050(12) -0.0046(13) -0.0008(12)
O40 0.078(2) 0.0355(15) 0.0505(18) -0.0032(14) 0.0042(16) -0.0233(15)
N26 0.0357(17) 0.0176(13) 0.055(2) 0.0090(14) -0.0061(15) 0.0020(12)
C8 0.0282(15) 0.0217(15) 0.0310(17) -0.0002(14) -0.0028(13) 0.0018(13)
C25 0.0318(16) 0.0207(15) 0.0360(18) 0.0039(14) -0.0013(14) 0.0026(13)
C9 0.0367(18) 0.0229(15) 0.0307(17) -0.0007(14) -0.0039(14) -0.0057(13)
C7 0.0354(17) 0.0112(13) 0.0327(17) 0.0010(13) -0.0023(14) -0.0011(12)
C11 0.0330(17) 0.0263(16) 0.0303(17) 0.0020(14) 0.0003(14) -0.0053(13)
C1 0.0337(16) 0.0257(17) 0.0324(18) -0.0048(15) -0.0012(14) 0.0047(14)
C6 0.0397(18) 0.0160(13) 0.0299(17) 0.0017(13) 0.0034(14) 0.0018(13)
C10 0.0359(18) 0.0233(16) 0.0302(17) 0.0002(14) -0.0002(14) -0.0042(14)
C2 0.0368(17) 0.0230(16) 0.0341(18) -0.0009(14) 0.0004(15) 0.0024(14)
C21 0.0316(16) 0.0261(16) 0.0349(19) -0.0043(15) 0.0008(14) 0.0001(14)
C20 0.0318(17) 0.0265(16) 0.0324(18) -0.0037(15) 0.0023(14) 0.0033(13)
C12 0.0354(17) 0.0275(16) 0.0288(17) 0.0014(14) -0.0006(14) -0.0037(14)
C17 0.0390(18) 0.0264(17) 0.0359(18) 0.0007(15) 0.0061(15) -0.0009(15)
C13 0.0393(18) 0.0216(15) 0.0304(17) 0.0039(14) 0.0018(15) -0.0044(14)
C19 0.0407(18) 0.0261(16) 0.0313(17) -0.0055(14) 0.0024(15) -0.0025(14)
C3 0.0435(19) 0.0258(17) 0.0309(17) 0.0016(15) 0.0058(15) 0.0042(15)
C14 0.0378(18) 0.0226(15) 0.0310(17) 0.0005(14) -0.0006(15) -0.0014(14)
C16 0.0360(17) 0.0262(17) 0.0326(18) -0.0005(14) 0.0008(14) 0.0031(14)
C30 0.043(2) 0.0369(19) 0.0338(19) -0.0043(16) -0.0028(16) -0.0007(17)
C18 0.045(2) 0.0251(17) 0.041(2) -0.0055(16) 0.0039(17) -0.0049(15)
C15 0.0412(19) 0.0268(17) 0.0329(19) 0.0000(15) -0.0010(15) 0.0023(15)
C5 0.057(2) 0.0214(16) 0.0324(18) 0.0077(15) 0.0059(17) 0.0048(16)
C23 0.061(2) 0.0290(18) 0.0307(19) -0.0012(15) 0.0040(17) 0.0069(18)
C29 0.043(2) 0.047(2) 0.0296(19) 0.0086(17) 0.0028(16) -0.0034(18)
C4 0.054(2) 0.0284(18) 0.0323(18) 0.0023(15) 0.0073(17) 0.0056(17)
C28 0.0377(19) 0.0363(19) 0.042(2) 0.0089(17) -0.0009(16) -0.0021(16)
C27 0.070(3) 0.0240(18) 0.036(2) -0.0046(16) 0.0003(19) -0.0081(18)
C24 0.0347(19) 0.040(2) 0.066(3) 0.013(2) -0.0013(19) 0.0114(17)
C31 0.094(4) 0.035(2) 0.063(3) 0.010(2) 0.011(3) 0.009(2)

loop_
_atom_type_symbol
_atom_type_description
_atom_type_scat_dispersion_real
_atom_type_scat_dispersion_imag
_atom_type_scat_source
C C 0.0181 0.0091 'International Tables Vol C Tables 4.2.6.8 and 6.1.1.4'
H H 0.0000 0.0000 'International Tables Vol C Tables 4.2.6.8 and 6.1.1.4'
N N 0.0311 0.0180 'International Tables Vol C Tables 4.2.6.8 and 6.1.1.4'
O O 0.0492 0.0322 'International Tables Vol C Tables 4.2.6.8 and 6.1.1.4'

loop_
_geom_angle_atom_site_label_1
_geom_angle_atom_site_label_2
_geom_angle_atom_site_label_3
_geom_angle
_geom_angle_site_symmetry_1
_geom_angle_site_symmetry_3
_geom_angle_publ_flag
C25 O15 C7 116.9(2) . . ?
C6 O19 C24 112.5(3) . . ?
C29 O34 C12 113.8(3) . . ?
C11 O33 H33 109.5 . . ?
C17 O37 C31 121.1(4) . . ?
C1 N22 H22 115.9 . . ?
C1 N22 C20 128.3(3) . . ?
C20 N22 H22 115.9 . . ?
C25 N26 H26A 123(3) . . ?
C25 N26 H26B 119(4) . . ?
H26A N26 H26B 118(5) . . ?
C9 C8 C7 115.8(3) . . ?
C9 C8 C27 126.1(3) . . ?
C27 C8 C7 118.0(3) . . ?
O17 C25 O15 122.6(3) . . ?
O17 C25 N26 126.3(3) . . ?
N26 C25 O15 111.0(3) . . ?
C8 C9 H9 115.3 . . ?
C8 C9 C10 129.4(3) . . ?
C10 C9 H9 115.3 . . ?
O15 C7 C8 112.9(3) . . ?
O15 C7 H7 109.2 . . ?
O15 C7 C6 105.8(3) . . ?
C8 C7 H7 109.2 . . ?
C8 C7 C6 110.2(3) . . ?
C6 C7 H7 109.2 . . ?
O33 C11 H11 106.8 . . ?
O33 C11 C10 112.1(3) . . ?
O33 C11 C12 110.4(3) . . ?
C10 C11 H11 106.8 . . ?
C12 C11 H11 106.8 . . ?
C12 C11 C10 113.6(3) . . ?
O22 C1 N22 122.6(3) . . ?
O22 C1 C2 122.6(3) . . ?
N22 C1 C2 114.9(3) . . ?
O19 C6 C7 107.6(3) . . ?
O19 C6 H6 108.4 . . ?
O19 C6 C5 109.9(3) . . ?
C7 C6 H6 108.4 . . ?
C5 C6 C7 113.8(3) . . ?
C5 C6 H6 108.4 . . ?
C9 C10 C11 108.1(3) . . ?
C9 C10 H10 108.6 . . ?
C9 C10 C28 110.2(3) . . ?
C11 C10 H10 108.6 . . ?
C28 C10 C11 112.7(3) . . ?
C28 C10 H10 108.6 . . ?
C3 C2 C1 119.2(3) . . ?
C3 C2 C23 125.6(3) . . ?
C23 C2 C1 115.1(3) . . ?
O39 C21 C20 117.8(3) . . ?
O39 C21 C16 122.2(3) . . ?
C16 C21 C20 119.9(3) . . ?
N22 C20 C21 110.8(3) . . ?
C19 C20 N22 128.4(3) . . ?
C19 C20 C21 120.7(3) . . ?
O34 C12 C11 106.5(3) . . ?
O34 C12 H12 107.5 . . ?
O34 C12 C13 114.5(3) . . ?
C11 C12 H12 107.5 . . ?
C11 C12 C13 113.0(3) . . ?
C13 C12 H12 107.5 . . ?
O37 C17 C16 118.5(3) . . ?
O37 C17 C18 119.5(3) . . ?
C16 C17 C18 121.8(3) . . ?
C12 C13 H13A 108.1 . . ?
C12 C13 H13B 108.1 . . ?
H13A C13 H13B 107.3 . . ?
C14 C13 C12 116.7(3) . . ?
C14 C13 H13A 108.1 . . ?
C14 C13 H13B 108.1 . . ?
C20 C19 H19 119.9 . . ?
C20 C19 C18 120.3(3) . . ?
C18 C19 H19 119.9 . . ?
C2 C3 H3 116.3 . . ?
C2 C3 C4 127.4(4) . . ?
C4 C3 H3 116.3 . . ?
C13 C14 H14 108.3 . . ?
C13 C14 C15 111.2(3) . . ?
C30 C14 C13 112.3(3) . . ?
C30 C14 H14 108.3 . . ?
C30 C14 C15 108.4(3) . . ?
C15 C14 H14 108.3 . . ?
C21 C16 C15 118.5(3) . . ?
C17 C16 C21 117.8(3) . . ?
C17 C16 C15 123.7(3) . . ?
C14 C30 H30A 109.5 . . ?
C14 C30 H30B 109.5 . . ?
C14 C30 H30C 109.5 . . ?
H30A C30 H30B 109.5 . . ?
H30A C30 H30C 109.5 . . ?
H30B C30 H30C 109.5 . . ?
O40 C18 C17 119.9(4) . . ?
O40 C18 C19 120.9(4) . . ?
C19 C18 C17 119.1(3) . . ?
C14 C15 H15A 108.3 . . ?
C14 C15 H15B 108.3 . . ?
C16 C15 C14 115.8(3) . . ?
C16 C15 H15A 108.3 . . ?
C16 C15 H15B 108.3 . . ?
H15A C15 H15B 107.4 . . ?
C6 C5 H5 116.9 . . ?
C4 C5 C6 126.2(3) . . ?
C4 C5 H5 116.9 . . ?
C2 C23 H23A 109.5 . . ?
C2 C23 H23B 109.5 . . ?
C2 C23 H23C 109.5 . . ?
H23A C23 H23B 109.5 . . ?
H23A C23 H23C 109.5 . . ?
H23B C23 H23C 109.5 . . ?
O34 C29 H29A 109.5 . . ?
O34 C29 H29B 109.5 . . ?
O34 C29 H29C 109.5 . . ?
H29A C29 H29B 109.5 . . ?
H29A C29 H29C 109.5 . . ?
H29B C29 H29C 109.5 . . ?
C3 C4 H4 118.1 . . ?
C5 C4 C3 123.7(4) . . ?
C5 C4 H4 118.1 . . ?
C10 C28 H28A 109.5 . . ?
C10 C28 H28B 109.5 . . ?
C10 C28 H28C 109.5 . . ?
H28A C28 H28B 109.5 . . ?
H28A C28 H28C 109.5 . . ?
H28B C28 H28C 109.5 . . ?
C8 C27 H27A 109.5 . . ?
C8 C27 H27B 109.5 . . ?
C8 C27 H27C 109.5 . . ?
H27A C27 H27B 109.5 . . ?
H27A C27 H27C 109.5 . . ?
H27B C27 H27C 109.5 . . ?
O19 C24 H24A 109.5 . . ?
O19 C24 H24B 109.5 . . ?
O19 C24 H24C 109.5 . . ?
H24A C24 H24B 109.5 . . ?
H24A C24 H24C 109.5 . . ?
H24B C24 H24C 109.5 . . ?
O37 C31 H31A 109.5 . . ?
O37 C31 H31B 109.5 . . ?
O37 C31 H31C 109.5 . . ?
H31A C31 H31B 109.5 . . ?
H31A C31 H31C 109.5 . . ?
H31B C31 H31C 109.5 . . ?

loop_
_geom_bond_atom_site_label_1
_geom_bond_atom_site_label_2
_geom_bond_distance
_geom_bond_site_symmetry_2
_geom_bond_publ_flag
O15 C25 1.358(4) . ?
O15 C7 1.448(3) . ?
O39 C21 1.226(4) . ?
O19 C6 1.422(4) . ?
O19 C24 1.434(4) . ?
O34 C12 1.421(4) . ?
O34 C29 1.419(4) . ?
O22 C1 1.215(4) . ?
O17 C25 1.221(4) . ?
O33 H33 0.8200 . ?
O33 C11 1.423(4) . ?
O37 C17 1.346(5) . ?
O37 C31 1.391(5) . ?
N22 H22 0.8600 . ?
N22 C1 1.377(5) . ?
N22 C20 1.378(5) . ?
O40 C18 1.226(5) . ?
N26 C25 1.332(4) . ?
N26 H26A 0.94(5) . ?
N26 H26B 0.82(6) . ?
C8 C9 1.337(5) . ?
C8 C7 1.519(5) . ?
C8 C27 1.488(5) . ?
C9 H9 0.9300 . ?
C9 C10 1.501(5) . ?
C7 H7 0.9800 . ?
C7 C6 1.522(5) . ?
C11 H11 0.9800 . ?
C11 C10 1.554(5) . ?
C11 C12 1.537(5) . ?
C1 C2 1.497(5) . ?
C6 H6 0.9800 . ?
C6 C5 1.494(5) . ?
C10 H10 0.9800 . ?
C10 C28 1.536(5) . ?
C2 C3 1.333(5) . ?
C2 C23 1.497(5) . ?
C21 C20 1.507(5) . ?
C21 C16 1.471(5) . ?
C20 C19 1.336(5) . ?
C12 H12 0.9800 . ?
C12 C13 1.539(5) . ?
C17 C16 1.361(5) . ?
C17 C18 1.499(5) . ?
C13 H13A 0.9700 . ?
C13 H13B 0.9700 . ?
C13 C14 1.531(5) . ?
C19 H19 0.9300 . ?
C19 C18 1.449(5) . ?
C3 H3 0.9300 . ?
C3 C4 1.452(5) . ?
C14 H14 0.9800 . ?
C14 C30 1.516(5) . ?
C14 C15 1.545(5) . ?
C16 C15 1.499(5) . ?
C30 H30A 0.9600 . ?
C30 H30B 0.9600 . ?
C30 H30C 0.9600 . ?
C15 H15A 0.9700 . ?
C15 H15B 0.9700 . ?
C5 H5 0.9300 . ?
C5 C4 1.338(5) . ?
C23 H23A 0.9600 . ?
C23 H23B 0.9600 . ?
C23 H23C 0.9600 . ?
C29 H29A 0.9600 . ?
C29 H29B 0.9600 . ?
C29 H29C 0.9600 . ?
C4 H4 0.9300 . ?
C28 H28A 0.9600 . ?
C28 H28B 0.9600 . ?
C28 H28C 0.9600 . ?
C27 H27A 0.9600 . ?
C27 H27B 0.9600 . ?
C27 H27C 0.9600 . ?
C24 H24A 0.9600 . ?
C24 H24B 0.9600 . ?
C24 H24C 0.9600 . ?
C31 H31A 0.9600 . ?
C31 H31B 0.9600 . ?
C31 H31C 0.9600 . ?

loop_
_geom_torsion_atom_site_label_1
_geom_torsion_atom_site_label_2
_geom_torsion_atom_site_label_3
_geom_torsion_atom_site_label_4
_geom_torsion
_geom_torsion_site_symmetry_1
_geom_torsion_site_symmetry_2
_geom_torsion_site_symmetry_3
_geom_torsion_site_symmetry_4
_geom_torsion_publ_flag
O15 C7 C6 O19 -58.4(3) . . . . ?
O15 C7 C6 C5 63.7(4) . . . . ?
O39 C21 C20 N22 3.7(5) . . . . ?
O39 C21 C20 C19 -177.0(3) . . . . ?
O39 C21 C16 C17 177.3(4) . . . . ?
O39 C21 C16 C15 -0.5(5) . . . . ?
O19 C6 C5 C4 -115.0(4) . . . . ?
O34 C12 C13 C14 61.9(4) . . . . ?
O22 C1 C2 C3 -153.6(4) . . . . ?
O22 C1 C2 C23 23.8(5) . . . . ?
O33 C11 C10 C9 48.2(4) . . . . ?
O33 C11 C10 C28 -73.9(4) . . . . ?
O33 C11 C12 O34 -174.6(3) . . . . ?
O33 C11 C12 C13 -48.1(4) . . . . ?
O37 C17 C16 C21 177.9(3) . . . . ?
O37 C17 C16 C15 -4.4(6) . . . . ?
O37 C17 C18 O40 -3.1(6) . . . . ?
O37 C17 C18 C19 179.9(3) . . . . ?
N22 C1 C2 C3 26.4(5) . . . . ?
N22 C1 C2 C23 -156.3(3) . . . . ?
N22 C20 C19 C18 175.2(4) . . . . ?
C8 C9 C10 C11 115.4(4) . . . . ?
C8 C9 C10 C28 -121.0(4) . . . . ?
C8 C7 C6 O19 64.1(3) . . . . ?
C8 C7 C6 C5 -173.8(3) . . . . ?
C25 O15 C7 C8 92.9(3) . . . . ?
C25 O15 C7 C6 -146.5(3) . . . . ?
C9 C8 C7 O15 -166.9(3) . . . . ?
C9 C8 C7 C6 75.0(4) . . . . ?
C7 O15 C25 O17 -1.5(5) . . . . ?
C7 O15 C25 N26 179.7(3) . . . . ?
C7 C8 C9 C10 -168.5(3) . . . . ?
C7 C6 C5 C4 124.2(4) . . . . ?
C11 C12 C13 C14 -60.2(4) . . . . ?
C1 N22 C20 C21 178.9(3) . . . . ?
C1 N22 C20 C19 -0.3(6) . . . . ?
C1 C2 C3 C4 -177.5(4) . . . . ?
C6 C5 C4 C3 0.3(7) . . . . ?
C10 C11 C12 O34 58.5(4) . . . . ?
C10 C11 C12 C13 -175.0(3) . . . . ?
C2 C3 C4 C5 178.8(4) . . . . ?
C21 C20 C19 C18 -3.9(5) . . . . ?
C21 C16 C15 C14 -61.7(5) . . . . ?
C20 N22 C1 O22 13.4(6) . . . . ?
C20 N22 C1 C2 -166.5(3) . . . . ?
C20 C21 C16 C17 -1.3(5) . . . . ?
C20 C21 C16 C15 -179.2(3) . . . . ?
C20 C19 C18 O40 -171.2(4) . . . . ?
C20 C19 C18 C17 5.8(5) . . . . ?
C12 C11 C10 C9 174.2(3) . . . . ?
C12 C11 C10 C28 52.1(4) . . . . ?
C12 C13 C14 C30 -82.1(4) . . . . ?
C12 C13 C14 C15 156.2(3) . . . . ?
C17 C16 C15 C14 120.6(4) . . . . ?
C13 C14 C15 C16 -56.2(4) . . . . ?
C16 C21 C20 N22 -177.6(3) . . . . ?
C16 C21 C20 C19 1.7(5) . . . . ?
C16 C17 C18 O40 171.4(4) . . . . ?
C16 C17 C18 C19 -5.6(6) . . . . ?
C30 C14 C15 C16 179.9(3) . . . . ?
C18 C17 C16 C21 3.3(5) . . . . ?
C18 C17 C16 C15 -178.9(3) . . . . ?
C23 C2 C3 C4 5.4(7) . . . . ?
C29 O34 C12 C11 -161.5(3) . . . . ?
C29 O34 C12 C13 72.9(4) . . . . ?
C27 C8 C9 C10 6.6(6) . . . . ?
C27 C8 C7 O15 17.7(4) . . . . ?
C27 C8 C7 C6 -100.5(4) . . . . ?
C24 O19 C6 C7 -158.3(3) . . . . ?
C24 O19 C6 C5 77.2(4) . . . . ?
C31 O37 C17 C16 144.2(5) . . . . ?
C31 O37 C17 C18 -41.2(6) . . . . ?
